data_7205982
loop_
_publ_author_name
'Liu, Qing-Xiang'
'Yu, Jie'
'Zhao, Xiao-Jun'
'Liu, Shu-Weng'
'Yang, Xiao-Qiong'
'Li, Kang-Ying'
'Wang, Xiu-Guang'

_publ_section_title
;
 Mercury(ii), copper(ii) and silver(i) complexes with ether or diether
 functionalized bis-NHC ligands: synthesis and structural studies
;
_journal_issue 12
_journal_name_full CrystEngComm
_journal_page_first 4086
_journal_paper_doi 10.1039/c1ce05134b
_journal_volume 13
_journal_year 2011
_chemical_formula_sum 'C26 H36 Hg2 I6 N4 O'
_chemical_formula_weight 1583.17
_chemical_name_systematic
;
?
;
_space_group_IT_number 56
_symmetry_cell_setting orthorhombic
_symmetry_space_group_name_Hall '-P 2ab 2ac'
_symmetry_space_group_name_H-M 'P c c n'
_atom_sites_solution_hydrogens geom
_atom_sites_solution_primary direct
_atom_sites_solution_secondary difmap
_audit_creation_method SHELXL-97
_cell_angle_alpha 90.00
_cell_angle_beta 90.00
_cell_angle_gamma 90.00
_cell_formula_units_Z 4
_cell_length_a 13.4814(9)
_cell_length_b 15.3581(11)
_cell_length_c 19.0334(13)
_cell_measurement_reflns_used 8835
_cell_measurement_temperature 296(2)
_cell_measurement_theta_max 27.83
_cell_measurement_theta_min 2.28
_cell_volume 3940.8(5)
_computing_cell_refinement 'Bruker SMART'
_computing_data_collection 'Bruker SMART'
_computing_data_reduction 'Bruker SAINT'
_computing_molecular_graphics 'Bruker SHELXTL'
_computing_publication_material 'Bruker SHELXTL'
_computing_structure_refinement 'SHELXL-97 (Sheldrick, 1997)'
_computing_structure_solution 'SHELXS-97 (Sheldrick, 1990)'
_diffrn_ambient_temperature 296(2)
_diffrn_measured_fraction_theta_full 0.986
_diffrn_measured_fraction_theta_max 0.986
_diffrn_measurement_device_type 'CCD area detector'
_diffrn_measurement_method 'phi and omega scans'
_diffrn_radiation_monochromator graphite
_diffrn_radiation_source 'fine-focus sealed tube'
_diffrn_radiation_type MoK\a
_diffrn_radiation_wavelength 0.71073
_diffrn_reflns_av_R_equivalents 0.0276
_diffrn_reflns_av_sigmaI/netI 0.0197
_diffrn_reflns_limit_h_max 16
_diffrn_reflns_limit_h_min -16
_diffrn_reflns_limit_k_max 18
_diffrn_reflns_limit_k_min -12
_diffrn_reflns_limit_l_max 21
_diffrn_reflns_limit_l_min -22
_diffrn_reflns_number 18567
_diffrn_reflns_theta_full 25.00
_diffrn_reflns_theta_max 25.00
_diffrn_reflns_theta_min 2.14
_exptl_absorpt_coefficient_mu 12.506
_exptl_absorpt_correction_T_max 0.135
_exptl_absorpt_correction_T_min 0.102
_exptl_absorpt_correction_type multi-scan
_exptl_absorpt_process_details SADABS
_exptl_crystal_colour COLORLESS
_exptl_crystal_density_diffrn 2.668
_exptl_crystal_density_meas ?
_exptl_crystal_density_method 'not measured'
_exptl_crystal_description BLOCK
_exptl_crystal_F_000 2824
_exptl_crystal_size_max 0.20
_exptl_crystal_size_mid 0.18
_exptl_crystal_size_min 0.16
_refine_diff_density_max 2.193
_refine_diff_density_min -0.714
_refine_diff_density_rms 0.100
_refine_ls_extinction_method none
_refine_ls_goodness_of_fit_ref 0.981
_refine_ls_hydrogen_treatment constr
_refine_ls_matrix_type full
_refine_ls_number_parameters 178
_refine_ls_number_reflns 3479
_refine_ls_number_restraints 18
_refine_ls_restrained_S_all 0.994
_refine_ls_R_factor_all 0.0382
_refine_ls_R_factor_gt 0.0283
_refine_ls_shift/su_max 0.001
_refine_ls_shift/su_mean 0.000
_refine_ls_structure_factor_coef Fsqd
_refine_ls_weighting_details 'calc w=1/[\s^2^(Fo^2^)+(0.0255P)^2^+15.7552P] where P=(Fo^2^+2Fc^2^)/3'
_refine_ls_weighting_scheme calc
_refine_ls_wR_factor_gt 0.0627
_refine_ls_wR_factor_ref 0.0679
_reflns_number_gt 2833
_reflns_number_total 3479
_reflns_threshold_expression >2sigma(I)
_cod_data_source_file c1ce05134b.txt
_cod_data_source_block 90914c
_cod_depositor_comments
;
The following automatic conversions were performed:
'_symmetry_cell_setting' value 'Orthorhombic' changed to 'orthorhombic'
according to '/home/saulius/struct/CIF-dictionaries/cif_core.dic'
dictionary named 'cif_core.dic' version 2.4.1 from
2010-06-29.

'_exptl_absorpt_correction_type' value 'MULTI-SCAN' changed
to 'multi-scan' according to
'/home/saulius/struct/CIF-dictionaries/cif_core.dic' dictionary named
'cif_core.dic' version 2.4.1 from 2010-06-29.

Automatic conversion script
Id: cif_fix_enum 1555 2011-01-17 13:19:09Z saulius 

The following automatic conversions were performed:

'_exptl_crystal_density_meas' value 'NONE' was changed to '?' - the
value is perceived as not measured.

Automatic conversion script
Id: cif_fix_values 3008 2015-01-20 13:52:24Z robertas 
;
_cod_original_sg_symbol_H-M Pccn
_cod_database_code 7205982

loop_
_symmetry_equiv_pos_as_xyz
'x, y, z'
'-x+1/2, -y+1/2, z'
'-x, y+1/2, -z+1/2'
'x+1/2, -y, -z+1/2'
'-x, -y, -z'
'x-1/2, y-1/2, -z'
'x, -y-1/2, z-1/2'
'-x-1/2, y, z-1/2'

loop_
_atom_site_label
_atom_site_type_symbol
_atom_site_fract_x
_atom_site_fract_y
_atom_site_fract_z
_atom_site_U_iso_or_equiv
_atom_site_adp_type
_atom_site_occupancy
_atom_site_symmetry_multiplicity
_atom_site_calc_flag
_atom_site_refinement_flags
_atom_site_disorder_assembly
_atom_site_disorder_group
Hg1 Hg -0.001178(19) 0.96260(2) 0.398127(15) 0.06606(11) Uani 1 1 d . . .
I1 I 0.16868(4) 0.95049(4) 0.32424(3) 0.07633(17) Uani 1 1 d . . .
I2 I -0.16645(4) 0.90645(4) 0.33027(3) 0.07422(16) Uani 1 1 d . . .
I3 I 0.01868(3) 0.87096(3) 0.53094(2) 0.05888(13) Uani 1 1 d . . .
O1 O 0.7500 0.7500 0.5496(3) 0.0619(16) Uani 1 2 d S . .
N1 N 0.9949(4) 0.6627(4) 0.4275(3) 0.0577(13) Uani 1 1 d . . .
N2 N 0.8874(4) 0.6196(3) 0.5055(3) 0.0576(13) Uani 1 1 d . . .
C1 C 1.0492(4) 0.6342(4) 0.4846(3) 0.0469(14) Uani 1 1 d . . .
C2 C 0.9813(5) 0.6069(4) 0.5349(3) 0.0498(14) Uani 1 1 d . . .
C3 C 1.0106(6) 0.5750(5) 0.5994(4) 0.0674(19) Uani 1 1 d . . .
H3 H 0.9650 0.5572 0.6331 0.081 Uiso 1 1 calc R . .
C4 C 1.1110(7) 0.5709(6) 0.6108(4) 0.084(2) Uani 1 1 d . . .
H4 H 1.1345 0.5490 0.6532 0.101 Uiso 1 1 calc R . .
C5 C 1.1778(6) 0.5987(6) 0.5605(5) 0.081(2) Uani 1 1 d . . .
H5 H 1.2452 0.5963 0.5710 0.097 Uiso 1 1 calc R . .
C6 C 1.1502(5) 0.6291(4) 0.4971(4) 0.0628(17) Uani 1 1 d . . .
H6 H 1.1965 0.6459 0.4635 0.075 Uiso 1 1 calc R . .
C7 C 0.9000(5) 0.6534(5) 0.4421(4) 0.0622(17) Uani 1 1 d . . .
H7 H 0.8486 0.6685 0.4119 0.075 Uiso 1 1 calc R . .
C8 C 0.7934(5) 0.6030(5) 0.5404(4) 0.071(2) Uani 1 1 d . . .
H8A H 0.7974 0.5485 0.5659 0.085 Uiso 1 1 calc R . .
H8B H 0.7415 0.5975 0.5054 0.085 Uiso 1 1 calc R . .
C9 C 0.7672(5) 0.6751(5) 0.5906(4) 0.0662(18) Uani 1 1 d . . .
H9A H 0.7082 0.6601 0.6171 0.079 Uiso 1 1 calc R . .
H9B H 0.8212 0.6852 0.6232 0.079 Uiso 1 1 calc R . .
C10 C 1.0357(6) 0.6989(5) 0.3609(4) 0.072(2) Uani 1 1 d . . .
H10A H 1.0172 0.7598 0.3573 0.086 Uiso 1 1 calc R . .
H10B H 1.1076 0.6959 0.3625 0.086 Uiso 1 1 calc R . .
C11 C 1.0008(9) 0.6530(9) 0.2989(6) 0.137(4) Uani 1 1 d U . .
H11A H 0.9304 0.6410 0.3035 0.164 Uiso 1 1 calc R . .
H11B H 1.0353 0.5979 0.2947 0.164 Uiso 1 1 calc R . .
C12 C 1.0212(9) 0.7146(10) 0.2247(7) 0.134(4) Uani 1 1 d U . .
H12A H 0.9823 0.6948 0.1849 0.161 Uiso 1 1 calc R . .
H12B H 1.0098 0.7762 0.2326 0.161 Uiso 1 1 calc R . .
C13 C 1.1218(11) 0.6947(9) 0.2177(7) 0.154(5) Uani 1 1 d U . .
H13A H 1.1570 0.7147 0.2584 0.231 Uiso 1 1 calc R . .
H13B H 1.1478 0.7228 0.1766 0.231 Uiso 1 1 calc R . .
H13C H 1.1297 0.6328 0.2132 0.231 Uiso 1 1 calc R . .

loop_
_atom_site_aniso_label
_atom_site_aniso_U_11
_atom_site_aniso_U_22
_atom_site_aniso_U_33
_atom_site_aniso_U_23
_atom_site_aniso_U_13
_atom_site_aniso_U_12
Hg1 0.05806(17) 0.0875(2) 0.05258(17) -0.00785(14) 0.00243(12) -0.00385(14)
I1 0.0635(3) 0.1095(4) 0.0560(3) -0.0206(3) 0.0137(2) -0.0127(3)
I2 0.0541(3) 0.0946(4) 0.0740(3) -0.0124(3) -0.0108(2) 0.0042(2)
I3 0.0782(3) 0.0512(2) 0.0473(2) 0.00234(18) -0.0025(2) 0.0029(2)
O1 0.053(4) 0.059(4) 0.073(4) 0.000 0.000 -0.004(3)
N1 0.062(3) 0.061(3) 0.051(3) 0.001(3) 0.004(3) -0.008(3)
N2 0.053(3) 0.052(3) 0.067(4) -0.001(3) 0.005(3) -0.007(2)
C1 0.051(3) 0.044(3) 0.046(3) -0.006(3) 0.001(3) 0.004(3)
C2 0.060(4) 0.043(3) 0.047(3) -0.003(3) 0.004(3) 0.005(3)
C3 0.085(6) 0.061(4) 0.056(4) 0.003(3) 0.006(4) 0.012(4)
C4 0.105(7) 0.087(6) 0.061(5) 0.001(4) -0.016(5) 0.026(5)
C5 0.061(5) 0.089(6) 0.094(6) -0.012(5) -0.014(4) 0.015(4)
C6 0.053(4) 0.063(4) 0.072(5) -0.012(4) 0.005(3) 0.005(3)
C7 0.055(4) 0.068(4) 0.063(4) 0.002(4) -0.004(3) -0.002(3)
C8 0.057(4) 0.064(4) 0.091(5) -0.003(4) 0.021(4) -0.006(3)
C9 0.057(4) 0.066(4) 0.076(5) 0.005(4) 0.014(3) 0.002(3)
C10 0.082(5) 0.079(5) 0.054(4) 0.011(4) 0.001(4) -0.013(4)
C11 0.163(8) 0.149(8) 0.097(7) -0.014(6) 0.025(6) -0.051(7)
C12 0.127(7) 0.163(8) 0.114(7) -0.036(7) 0.013(6) -0.008(7)
C13 0.162(8) 0.165(9) 0.135(8) -0.027(7) -0.024(7) 0.022(7)

loop_
_atom_type_symbol
_atom_type_description
_atom_type_scat_dispersion_real
_atom_type_scat_dispersion_imag
_atom_type_scat_source
C C 0.0033 0.0016 'International Tables Vol C Tables 4.2.6.8 and 6.1.1.4'
H H 0.0000 0.0000 'International Tables Vol C Tables 4.2.6.8 and 6.1.1.4'
N N 0.0061 0.0033 'International Tables Vol C Tables 4.2.6.8 and 6.1.1.4'
O O 0.0106 0.0060 'International Tables Vol C Tables 4.2.6.8 and 6.1.1.4'
I I -0.4742 1.8119 'International Tables Vol C Tables 4.2.6.8 and 6.1.1.4'
Hg Hg -2.3894 9.2266 'International Tables Vol C Tables 4.2.6.8 and 6.1.1.4'

loop_
_geom_angle_atom_site_label_1
_geom_angle_atom_site_label_2
_geom_angle_atom_site_label_3
_geom_angle
_geom_angle_site_symmetry_1
_geom_angle_site_symmetry_3
_geom_angle_publ_flag
I1 Hg1 I2 115.293(19) . . ?
I1 Hg1 I3 111.901(18) . 5_576 ?
I2 Hg1 I3 115.748(18) . 5_576 ?
I1 Hg1 I3 110.025(19) . . ?
I2 Hg1 I3 109.606(18) . . ?
I3 Hg1 I3 91.685(15) 5_576 . ?
Hg1 I3 Hg1 88.315(15) 5_576 . ?
C9 O1 C9 112.8(7) 2_665 . ?
C7 N1 C1 108.3(5) . . ?
C7 N1 C10 125.4(6) . . ?
C1 N1 C10 126.3(6) . . ?
C7 N2 C2 107.7(5) . . ?
C7 N2 C8 126.6(6) . . ?
C2 N2 C8 125.7(6) . . ?
N1 C1 C6 132.4(6) . . ?
N1 C1 C2 106.8(5) . . ?
C6 C1 C2 120.8(6) . . ?
C3 C2 C1 122.2(6) . . ?
C3 C2 N2 131.7(6) . . ?
C1 C2 N2 106.2(5) . . ?
C4 C3 C2 116.0(7) . . ?
C4 C3 H3 122.0 . . ?
C2 C3 H3 122.0 . . ?
C3 C4 C5 121.4(8) . . ?
C3 C4 H4 119.3 . . ?
C5 C4 H4 119.3 . . ?
C6 C5 C4 123.1(7) . . ?
C6 C5 H5 118.4 . . ?
C4 C5 H5 118.4 . . ?
C5 C6 C1 116.5(7) . . ?
C5 C6 H6 121.7 . . ?
C1 C6 H6 121.7 . . ?
N1 C7 N2 111.1(6) . . ?
N1 C7 H7 124.5 . . ?
N2 C7 H7 124.5 . . ?
N2 C8 C9 111.4(6) . . ?
N2 C8 H8A 109.3 . . ?
C9 C8 H8A 109.3 . . ?
N2 C8 H8B 109.3 . . ?
C9 C8 H8B 109.3 . . ?
H8A C8 H8B 108.0 . . ?
O1 C9 C8 106.8(6) . . ?
O1 C9 H9A 110.4 . . ?
C8 C9 H9A 110.4 . . ?
O1 C9 H9B 110.4 . . ?
C8 C9 H9B 110.4 . . ?
H9A C9 H9B 108.6 . . ?
C11 C10 N1 113.0(7) . . ?
C11 C10 H10A 109.0 . . ?
N1 C10 H10A 109.0 . . ?
C11 C10 H10B 109.0 . . ?
N1 C10 H10B 109.0 . . ?
H10A C10 H10B 107.8 . . ?
C10 C11 C12 110.4(10) . . ?
C10 C11 H11A 109.6 . . ?
C12 C11 H11A 109.6 . . ?
C10 C11 H11B 109.6 . . ?
C12 C11 H11B 109.6 . . ?
H11A C11 H11B 108.1 . . ?
C13 C12 C11 96.5(12) . . ?
C13 C12 H12A 112.5 . . ?
C11 C12 H12A 112.5 . . ?
C13 C12 H12B 112.5 . . ?
C11 C12 H12B 112.5 . . ?
H12A C12 H12B 110.0 . . ?
C12 C13 H13A 109.5 . . ?
C12 C13 H13B 109.5 . . ?
H13A C13 H13B 109.5 . . ?
C12 C13 H13C 109.5 . . ?
H13A C13 H13C 109.5 . . ?
H13B C13 H13C 109.5 . . ?

loop_
_geom_bond_atom_site_label_1
_geom_bond_atom_site_label_2
_geom_bond_distance
_geom_bond_site_symmetry_2
_geom_bond_publ_flag
Hg1 I1 2.6937(6) . ?
Hg1 I2 2.7160(6) . ?
Hg1 I3 2.9005(6) 5_576 ?
Hg1 I3 2.9056(5) . ?
I3 Hg1 2.9006(6) 5_576 ?
O1 C9 1.408(8) 2_665 ?
O1 C9 1.408(8) . ?
N1 C7 1.317(8) . ?
N1 C1 1.382(8) . ?
N1 C10 1.489(9) . ?
N2 C7 1.325(8) . ?
N2 C2 1.398(8) . ?
N2 C8 1.453(8) . ?
C1 C6 1.385(9) . ?
C1 C2 1.389(8) . ?
C2 C3 1.379(9) . ?
C3 C4 1.372(10) . ?
C3 H3 0.9300 . ?
C4 C5 1.382(12) . ?
C4 H4 0.9300 . ?
C5 C6 1.347(10) . ?
C5 H5 0.9300 . ?
C6 H6 0.9300 . ?
C7 H7 0.9300 . ?
C8 C9 1.504(10) . ?
C8 H8A 0.9700 . ?
C8 H8B 0.9700 . ?
C9 H9A 0.9700 . ?
C9 H9B 0.9700 . ?
C10 C11 1.454(13) . ?
C10 H10A 0.9700 . ?
C10 H10B 0.9700 . ?
C11 C12 1.722(18) . ?
C11 H11A 0.9700 . ?
C11 H11B 0.9700 . ?
C12 C13 1.396(15) . ?
C12 H12A 0.9700 . ?
C12 H12B 0.9700 . ?
C13 H13A 0.9600 . ?
C13 H13B 0.9600 . ?
C13 H13C 0.9600 . ?

loop_
_geom_torsion_atom_site_label_1
_geom_torsion_atom_site_label_2
_geom_torsion_atom_site_label_3
_geom_torsion_atom_site_label_4
_geom_torsion
_geom_torsion_site_symmetry_1
_geom_torsion_site_symmetry_2
_geom_torsion_site_symmetry_3
_geom_torsion_site_symmetry_4
_geom_torsion_publ_flag
I1 Hg1 I3 Hg1 114.073(19) . . . 5_576 ?
I2 Hg1 I3 Hg1 -118.153(19) . . . 5_576 ?
I3 Hg1 I3 Hg1 0.0 5_576 . . 5_576 ?
C7 N1 C1 C6 179.7(7) . . . . ?
C10 N1 C1 C6 -1.0(11) . . . . ?
C7 N1 C1 C2 0.0(7) . . . . ?
C10 N1 C1 C2 179.3(6) . . . . ?
N1 C1 C2 C3 -179.4(6) . . . . ?
C6 C1 C2 C3 0.8(10) . . . . ?
N1 C1 C2 N2 0.5(7) . . . . ?
C6 C1 C2 N2 -179.3(5) . . . . ?
C7 N2 C2 C3 179.1(7) . . . . ?
C8 N2 C2 C3 2.2(11) . . . . ?
C7 N2 C2 C1 -0.8(7) . . . . ?
C8 N2 C2 C1 -177.7(6) . . . . ?
C1 C2 C3 C4 -0.5(10) . . . . ?
N2 C2 C3 C4 179.6(7) . . . . ?
C2 C3 C4 C5 0.9(12) . . . . ?
C3 C4 C5 C6 -1.8(13) . . . . ?
C4 C5 C6 C1 2.0(12) . . . . ?
N1 C1 C6 C5 178.8(7) . . . . ?
C2 C1 C6 C5 -1.5(10) . . . . ?
C1 N1 C7 N2 -0.5(8) . . . . ?
C10 N1 C7 N2 -179.8(6) . . . . ?
C2 N2 C7 N1 0.8(8) . . . . ?
C8 N2 C7 N1 177.6(6) . . . . ?
C7 N2 C8 C9 -97.9(8) . . . . ?
C2 N2 C8 C9 78.4(8) . . . . ?
C9 O1 C9 C8 -174.9(6) 2_665 . . . ?
N2 C8 C9 O1 66.3(7) . . . . ?
C7 N1 C10 C11 -55.8(11) . . . . ?
C1 N1 C10 C11 125.0(9) . . . . ?
N1 C10 C11 C12 163.2(8) . . . . ?
C10 C11 C12 C13 79.4(13) . . . . ?
